data_8101060
loop_
_publ_author_name
'Korber, Nikolaus'
'Richter, Frank'

_publ_section_title
;
Crystal structure of dilithium ditelluride---ammonia (1/8), 
[Li(NH~3~)~4~]~2~Te~2~
;
_journal_issue 3
_journal_name_full 'Zeitschrift f\"ur Kristallographie - New Crystal Structures'
_journal_page_first 333
_journal_page_last 334
_journal_volume 216
_journal_year 2001
_chemical_formula_moiety '2(H12 N4 Li +), (Te2 2-)'
_chemical_formula_structural '[Li(N H3)4]2 Te2'
_chemical_formula_sum 'H24 Li2 N8 Te2'
_chemical_formula_weight 405.35
_space_group_IT_number 2
_symmetry_cell_setting triclinic
_symmetry_space_group_name_Hall '-P 1'
_symmetry_space_group_name_H-M 'P -1'
_cell_angle_alpha 100.87(2)
_cell_angle_beta 113.54(2)
_cell_angle_gamma 92.18(2)
_cell_formula_units_Z 1
_cell_length_a 6.7628(13)
_cell_length_b 7.2717(13)
_cell_length_c 8.4714(16)
_cell_measurement_temperature 123(2)
_cell_volume 372.10(12)
_diffrn_ambient_temperature 123(2)
_exptl_crystal_density_diffrn 1.809
_cod_database_code 8101060

loop_
_symmetry_equiv_pos_as_xyz
'x, y, z'
'-x, -y, -z'

loop_
_atom_site_label
_atom_site_type_symbol
_atom_site_fract_x
_atom_site_fract_y
_atom_site_fract_z
_atom_site_U_iso_or_equiv
_atom_site_adp_type
_atom_site_occupancy
_atom_site_symmetry_multiplicity
_atom_site_calc_flag
_atom_site_refinement_flags
_atom_site_disorder_assembly
_atom_site_disorder_group
Te1 Te 0.48042(3) 0.54554(2) 0.84331(2) 0.01324(10) Uani 1 2 d . . .
N1 N 0.8736(5) 0.3313(4) 0.6156(4) 0.0189(6) Uani 1 2 d . . .
H1A H 0.7676 0.4035 0.6508 0.028 Uiso 1 2 calc R . .
H1B H 0.8143 0.2936 0.4826 0.028 Uiso 1 2 calc R . .
H1C H 1.0176 0.4136 0.6634 0.028 Uiso 1 2 calc R . .
N2 N 1.2271(5) 0.0221(4) 0.7609(4) 0.0203(6) Uani 1 2 d . . .
H2A H 1.3388 0.1246 0.8561 0.030 Uiso 1 2 calc R . .
H2B H 1.2479 0.0104 0.6479 0.030 Uiso 1 2 calc R . .
H2C H 1.2452 -0.1018 0.7992 0.030 Uiso 1 2 calc R . .
N3 N 0.9220(5) 0.2065(4) 0.9598(4) 0.0216(7) Uani 1 2 d . . .
H3A H 0.8992 0.1025 1.0170 0.032 Uiso 1 2 calc R . .
H3B H 0.8021 0.2894 0.9441 0.032 Uiso 1 2 calc R . .
H3C H 1.0671 0.2848 1.0374 0.032 Uiso 1 2 calc R . .
N4 N 0.6913(6) -0.1530(5) 0.5967(4) 0.0317(8) Uani 1 2 d . . .
H4A H 0.6901 -0.2221 0.6892 0.047 Uiso 1 2 calc R . .
H4B H 0.7329 -0.2377 0.5089 0.047 Uiso 1 2 calc R . .
H4C H 0.5419 -0.1165 0.5334 0.047 Uiso 1 2 calc R . .
Li1 Li 0.9175(9) 0.0906(8) 0.7184(7) 0.0206(12) Uani 1 2 d . . .

loop_
_atom_site_aniso_label
_atom_site_aniso_U_11
_atom_site_aniso_U_22
_atom_site_aniso_U_33
_atom_site_aniso_U_23
_atom_site_aniso_U_13
_atom_site_aniso_U_12
Te1 0.01453(14) 0.01354(14) 0.01239(14) 0.00385(8) 0.00585(10) 0.00247(8)
N1 0.0185(14) 0.0179(13) 0.0190(14) 0.0047(11) 0.0062(12) 0.0009(11)
N2 0.0237(15) 0.0146(13) 0.0258(15) 0.0048(11) 0.0132(13) 0.0040(11)
N3 0.0225(15) 0.0239(15) 0.0227(15) 0.0061(12) 0.0126(13) 0.0099(12)
N4 0.0400(19) 0.0288(16) 0.0209(16) 0.0025(13) 0.0099(15) -0.0115(14)
Li1 0.023(3) 0.020(3) 0.018(3) 0.002(2) 0.008(2) -0.002(2)

loop_
_geom_bond_atom_site_label_1
_geom_bond_atom_site_label_2
_geom_bond_distance
_geom_bond_site_symmetry_2
_geom_bond_publ_flag
Te1 Te1 2.7698(6) 2_667 ?
N1 Li1 2.078(7) . ?
N2 Li1 2.075(7) . ?
N3 Li1 2.047(6) . ?
N4 Li1 2.094(6) . ?
